data_7712652
loop_
_publ_author_name
'Lou, Xiao-Yu'
'Zhou, Yu'
'Chen, Wen-Fa'
'Jiang, Xiao-Ming'
'Liu, Bin-Wen'
'Guo, Guo-Cong'

_publ_section_title
;
 Open Honeycomb Frameworks of Sulphides AHg4Ga5S12 (A = Rb, Cs) Exhibiting
 Infrared Nonlinear Optical Properties
;
_journal_name_full 'Dalton Transactions'
_journal_paper_doi 10.1039/D2DT03683E
_journal_year 2023
_chemical_formula_moiety CsHg4Ga5Se12
_chemical_formula_sum 'Ga5 Hg4 Rb S12'
_chemical_formula_weight 1621.15
_chemical_melting_point ?
_chemical_name_common CsHg4Ga5Se12
_space_group_crystal_system trigonal
_space_group_IT_number 146
_space_group_name_Hall 'R 3'
_space_group_name_H-M_alt 'R 3 :H'
_audit_creation_method SHELXL-2013
_audit_update_record
;
2023-01-11 deposited with the CCDC.	2023-03-07 downloaded from the CCDC.
;
_cell_angle_alpha 90
_cell_angle_beta 90
_cell_angle_gamma 120
_cell_formula_units_Z 3
_cell_length_a 13.7889(6)
_cell_length_b 13.7889(6)
_cell_length_c 9.3461(7)
_cell_measurement_reflns_used 1649
_cell_measurement_temperature 293(2)
_cell_measurement_theta_max 26.9860
_cell_measurement_theta_min 2.7560
_cell_volume 1538.94(15)
_computing_cell_refinement 'CrysAlisPro 1.171.39.23b (Rigaku OD, 2015)'
_computing_data_collection 'CrysAlisPro 1.171.39.23b (Rigaku OD, 2015)'
_computing_data_reduction 'CrysAlisPro 1.171.39.23b (Rigaku OD, 2015)'
_computing_publication_material 'SHELXL-2013 (Sheldrick, 2013)'
_computing_structure_refinement 'SHELXL-2013 (Sheldrick, 2013)'
_computing_structure_solution 'SHELXL-2013 (Sheldrick, 2013)'
_diffrn_ambient_temperature 293(2)
_diffrn_detector_area_resol_mean 28.5714
_diffrn_measured_fraction_theta_full 0.998
_diffrn_measured_fraction_theta_max 0.998
_diffrn_measurement_device_type 'Rigaku Pilatus CCD'
_diffrn_measurement_method CCD_Profile_fitting
_diffrn_radiation_type MoK\a
_diffrn_radiation_wavelength 0.71073
_diffrn_reflns_av_R_equivalents 0.0654
_diffrn_reflns_av_unetI/netI 0.0623
_diffrn_reflns_Laue_measured_fraction_full 0.998
_diffrn_reflns_Laue_measured_fraction_max 0.998
_diffrn_reflns_limit_h_max 14
_diffrn_reflns_limit_h_min -15
_diffrn_reflns_limit_k_max 16
_diffrn_reflns_limit_k_min -15
_diffrn_reflns_limit_l_max 11
_diffrn_reflns_limit_l_min -8
_diffrn_reflns_number 2802
_diffrn_reflns_point_group_measured_fraction_full 0.999
_diffrn_reflns_point_group_measured_fraction_max 0.998
_diffrn_reflns_theta_full 25.242
_diffrn_reflns_theta_max 25.382
_diffrn_reflns_theta_min 2.768
_exptl_absorpt_coefficient_mu 39.823
_exptl_absorpt_correction_T_max 1.00000
_exptl_absorpt_correction_T_min 0.35332
_exptl_absorpt_correction_type multi-scan
_exptl_absorpt_process_details SADABS
_exptl_crystal_colour yellow
_exptl_crystal_density_diffrn 5.248
_exptl_crystal_density_meas ?
_exptl_crystal_description block
_exptl_crystal_F_000 2112
_exptl_crystal_size_max 0.175
_exptl_crystal_size_mid 0.167
_exptl_crystal_size_min 0.157
_refine_diff_density_max 1.931
_refine_diff_density_min -0.924
_refine_diff_density_rms 0.290
_refine_ls_abs_structure_details
;
 Refined as an inversion twin.
;
_refine_ls_abs_structure_Flack 0.00(4)
_refine_ls_extinction_coef 0.00365(14)
_refine_ls_extinction_expression Fc^*^=kFc[1+0.001xFc^2^\l^3^/sin(2\q)]^-1/4^
_refine_ls_extinction_method SHELXL
_refine_ls_goodness_of_fit_ref 1.032
_refine_ls_hydrogen_treatment undef
_refine_ls_matrix_type full
_refine_ls_number_parameters 69
_refine_ls_number_reflns 1084
_refine_ls_number_restraints 1
_refine_ls_restrained_S_all 1.031
_refine_ls_R_factor_all 0.0319
_refine_ls_R_factor_gt 0.0313
_refine_ls_shift/su_max 0.012
_refine_ls_shift/su_mean 0.003
_refine_ls_structure_factor_coef Fsqd
_refine_ls_weighting_details
;
 w=1/[\s^2^(Fo^2^)+(0.0010P)^2^]
 where P=(Fo^2^+2Fc^2^)/3
;
_refine_ls_weighting_scheme calc
_refine_ls_wR_factor_gt 0.0594
_refine_ls_wR_factor_ref 0.0596
_reflns_Friedel_coverage 1.000
_reflns_Friedel_fraction_full 1.000
_reflns_Friedel_fraction_max 0.998
_reflns_number_gt 1065
_reflns_number_total 1084
_reflns_threshold_expression 'I > 2\s(I)'
_cod_data_source_file d2dt03683e2.cif
_cod_data_source_block CsHg4Ga5Se12
_cod_depositor_comments
;
The following automatic conversions were performed:

data item '_chemical_melting_point' value 'not measured' was changed
to '?' -- the value is undefined or not given.

data item '_exptl_absorpt_correction_type' value 'Multi-scan' was
changed to 'multi-scan' in accordance with the
/home/data/users/saulius/crontab/automatic-downloads/rss-feeds/RSC/lib/dictionaries/cif_core.dic
dictionary named 'cif_core.dic' version 2.4.2 last updated on
2011-04-26.

data item '_exptl_crystal_density_meas' value 'not measured' was
changed to '?' -- the value is perceived as not measured.

Automatic conversion script
Id: cif_fix_values 7556 2019-12-06 15:28:31Z antanas 
;
_cod_original_cell_volume 1538.93(18)
_cod_database_code 7712652
_shelx_space_group_comment
;
The symmetry employed for this shelxl refinement is uniquely defined
by the following loop, which should always be used as a source of
symmetry information in preference to the above space-group names.
They are only intended as comments.
;
_shelxl_version_number 2013-2

loop_
_space_group_symop_operation_xyz
'x, y, z'
'-y, x-y, z'
'-x+y, -x, z'
'x+2/3, y+1/3, z+1/3'
'-y+2/3, x-y+1/3, z+1/3'
'-x+y+2/3, -x+1/3, z+1/3'
'x+1/3, y+2/3, z+2/3'
'-y+1/3, x-y+2/3, z+2/3'
'-x+y+1/3, -x+2/3, z+2/3'

loop_
_atom_site_label
_atom_site_type_symbol
_atom_site_fract_x
_atom_site_fract_y
_atom_site_fract_z
_atom_site_U_iso_or_equiv
_atom_site_adp_type
_atom_site_occupancy
_atom_site_site_symmetry_order
_atom_site_calc_flag
_atom_site_refinement_flags_posn
_atom_site_refinement_flags_adp
_atom_site_refinement_flags_occupancy
_atom_site_disorder_assembly
_atom_site_disorder_group
Rb1 Rb 1.0000 0.0000 0.6973(4) 0.0361(7) Uani 1 3 d S T P . .
Hg1 Hg 1.0256(3) 0.4349(4) 0.11108(13) 0.0223(6) Uani 0.3333 1 d . . P . .
Ga1 Ga 1.0256(3) 0.4349(4) 0.11108(13) 0.0223(6) Uani 0.6667 1 d . . P . .
Hg2 Hg 0.94760(18) 0.12835(13) 0.11795(12) 0.0229(4) Uani 0.5 1 d . . P . .
Ga2 Ga 0.94760(18) 0.12835(13) 0.11795(12) 0.0229(4) Uani 0.5 1 d . . P . .
Hg3 Hg 0.6467(3) -0.0967(3) 0.11156(4) 0.0242(7) Uani 0.5 1 d . . P . .
Ga3 Ga 0.6467(3) -0.0967(3) 0.11156(4) 0.0242(7) Uani 0.5 1 d . . P . .
S1 S 0.5032(3) -0.2845(3) 0.0391(7) 0.0234(12) Uani 1 1 d . . . . .
S2 S 0.6325(4) -0.1084(5) 0.3666(8) 0.0365(14) Uani 1 1 d . . . . .
S3 S 0.7172(3) 0.2069(3) 0.3446(7) 0.0283(14) Uani 1 1 d . . . . .
S4 S 1.0340(4) 0.4446(4) 0.3629(7) 0.0266(12) Uani 1 1 d . . . . .

loop_
_atom_site_aniso_label
_atom_site_aniso_U_11
_atom_site_aniso_U_22
_atom_site_aniso_U_33
_atom_site_aniso_U_23
_atom_site_aniso_U_13
_atom_site_aniso_U_12
Rb1 0.0375(10) 0.0375(10) 0.0334(16) 0.000 0.000 0.0188(5)
Hg1 0.0236(9) 0.0218(8) 0.0211(10) 0.0005(5) -0.0004(5) 0.0112(7)
Ga1 0.0236(9) 0.0218(8) 0.0211(10) 0.0005(5) -0.0004(5) 0.0112(7)
Hg2 0.0197(9) 0.0200(8) 0.0243(7) -0.0042(7) 0.0009(7) 0.0063(7)
Ga2 0.0197(9) 0.0200(8) 0.0243(7) -0.0042(7) 0.0009(7) 0.0063(7)
Hg3 0.0229(9) 0.0272(10) 0.0233(12) 0.0002(4) -0.0026(3) 0.0132(7)
Ga3 0.0229(9) 0.0272(10) 0.0233(12) 0.0002(4) -0.0026(3) 0.0132(7)
S1 0.0166(18) 0.016(2) 0.036(3) 0.0010(14) -0.0034(15) 0.0065(14)
S2 0.025(2) 0.056(3) 0.029(3) 0.010(2) 0.0023(17) 0.021(2)
S3 0.036(3) 0.023(2) 0.020(3) 0.0015(14) 0.0017(15) 0.0100(17)
S4 0.029(2) 0.026(2) 0.030(3) -0.0039(16) -0.0090(16) 0.0168(18)

loop_
_atom_type_symbol
_atom_type_description
_atom_type_scat_dispersion_real
_atom_type_scat_dispersion_imag
_atom_type_scat_source
S S 0.1246 0.1234 'International Tables Vol C Tables 4.2.6.8 and 6.1.1.4'
Ga Ga 0.2307 1.6083 'International Tables Vol C Tables 4.2.6.8 and 6.1.1.4'
Rb Rb -0.9393 2.9676 'International Tables Vol C Tables 4.2.6.8 and 6.1.1.4'
Hg Hg -2.3894 9.2266 'International Tables Vol C Tables 4.2.6.8 and 6.1.1.4'

loop_
_geom_angle_atom_site_label_1
_geom_angle_atom_site_label_2
_geom_angle_atom_site_label_3
_geom_angle
_geom_angle_site_symmetry_1
_geom_angle_site_symmetry_3
_geom_angle_publ_flag
S3 Rb1 S3 62.13(11) 9_655 8_645 ?
S3 Rb1 S3 62.13(11) 9_655 7_545 ?
S3 Rb1 S3 62.13(11) 8_645 7_545 ?
S3 Rb1 S1 177.95(11) 9_655 4 ?
S3 Rb1 S1 119.49(8) 8_645 4 ?
S3 Rb1 S1 119.56(8) 7_545 4 ?
S3 Rb1 S1 119.56(8) 9_655 6_655 ?
S3 Rb1 S1 177.95(11) 8_645 6_655 ?
S3 Rb1 S1 119.49(8) 7_545 6_655 ?
S1 Rb1 S1 58.79(10) 4 6_655 ?
S3 Rb1 S1 119.49(8) 9_655 5_545 ?
S3 Rb1 S1 119.56(8) 8_645 5_545 ?
S3 Rb1 S1 177.95(11) 7_545 5_545 ?
S1 Rb1 S1 58.79(10) 4 5_545 ?
S1 Rb1 S1 58.79(10) 6_655 5_545 ?
S3 Rb1 S4 121.03(12) 9_655 5_645 ?
S3 Rb1 S4 90.41(10) 8_645 5_645 ?
S3 Rb1 S4 58.90(9) 7_545 5_645 ?
S1 Rb1 S4 60.66(8) 4 5_645 ?
S1 Rb1 S4 89.55(9) 6_655 5_645 ?
S1 Rb1 S4 119.45(12) 5_545 5_645 ?
S3 Rb1 S4 58.90(9) 9_655 4_445 ?
S3 Rb1 S4 121.03(12) 8_645 4_445 ?
S3 Rb1 S4 90.41(10) 7_545 4_445 ?
S1 Rb1 S4 119.45(12) 4 4_445 ?
S1 Rb1 S4 60.66(8) 6_655 4_445 ?
S1 Rb1 S4 89.55(9) 5_545 4_445 ?
S4 Rb1 S4 120.000(2) 5_645 4_445 ?
S3 Rb1 S4 90.41(10) 9_655 6_665 ?
S3 Rb1 S4 58.90(9) 8_645 6_665 ?
S3 Rb1 S4 121.03(12) 7_545 6_665 ?
S1 Rb1 S4 89.55(9) 4 6_665 ?
S1 Rb1 S4 119.45(12) 6_655 6_665 ?
S1 Rb1 S4 60.66(8) 5_545 6_665 ?
S4 Rb1 S4 120.000(2) 5_645 6_665 ?
S4 Rb1 S4 119.998(1) 4_445 6_665 ?
S3 Rb1 S2 89.77(10) 9_655 6_655 ?
S3 Rb1 S2 120.66(13) 8_645 6_655 ?
S3 Rb1 S2 58.53(9) 7_545 6_655 ?
S1 Rb1 S2 90.30(11) 4 6_655 ?
S1 Rb1 S2 60.98(9) 6_655 6_655 ?
S1 Rb1 S2 119.77(13) 5_545 6_655 ?
S4 Rb1 S2 59.39(11) 5_645 6_655 ?
S4 Rb1 S2 60.62(11) 4_445 6_655 ?
S4 Rb1 S2 179.34(12) 6_665 6_655 ?
S3 Rb1 S2 120.66(13) 9_655 4 ?
S3 Rb1 S2 58.53(9) 8_645 4 ?
S3 Rb1 S2 89.77(10) 7_545 4 ?
S1 Rb1 S2 60.98(9) 4 4 ?
S1 Rb1 S2 119.77(13) 6_655 4 ?
S1 Rb1 S2 90.30(11) 5_545 4 ?
S4 Rb1 S2 60.62(11) 5_645 4 ?
S4 Rb1 S2 179.34(12) 4_445 4 ?
S4 Rb1 S2 59.39(11) 6_665 4 ?
S2 Rb1 S2 119.997(3) 6_655 4 ?
S3 Rb1 S2 58.53(9) 9_655 5_545 ?
S3 Rb1 S2 89.77(10) 8_645 5_545 ?
S3 Rb1 S2 120.66(13) 7_545 5_545 ?
S1 Rb1 S2 119.77(13) 4 5_545 ?
S1 Rb1 S2 90.30(11) 6_655 5_545 ?
S1 Rb1 S2 60.97(9) 5_545 5_545 ?
S4 Rb1 S2 179.34(12) 5_645 5_545 ?
S4 Rb1 S2 59.39(11) 4_445 5_545 ?
S4 Rb1 S2 60.62(11) 6_665 5_545 ?
S2 Rb1 S2 119.995(3) 6_655 5_545 ?
S2 Rb1 S2 119.994(3) 4 5_545 ?
S2 Hg1 S4 105.7(2) 7_554 8_644 ?
S2 Hg1 S4 107.1(3) 7_554 . ?
S4 Hg1 S4 111.9(3) 8_644 . ?
S2 Hg1 S1 111.3(3) 7_554 3_765 ?
S4 Hg1 S1 116.2(3) 8_644 3_765 ?
S4 Hg1 S1 104.4(2) . 3_765 ?
S2 Hg1 Rb1 56.03(14) 7_554 4_454 ?
S4 Hg1 Rb1 55.82(13) 8_644 4_454 ?
S4 Hg1 Rb1 101.59(16) . 4_454 ?
S1 Hg1 Rb1 153.66(19) 3_765 4_454 ?
S1 Hg2 S3 112.92(18) 5_545 9_654 ?
S1 Hg2 S3 112.49(16) 5_545 8_644 ?
S3 Hg2 S3 102.7(2) 9_654 8_644 ?
S1 Hg2 S4 113.12(19) 5_545 8_644 ?
S3 Hg2 S4 106.08(19) 9_654 8_644 ?
S3 Hg2 S4 108.8(2) 8_644 8_644 ?
S3 Hg3 S2 110.0(2) 9_654 9_654 ?
S3 Hg3 S2 116.7(2) 9_654 . ?
S2 Hg3 S2 108.1(2) 9_654 . ?
S3 Hg3 S1 110.7(3) 9_654 . ?
S2 Hg3 S1 108.8(2) 9_654 . ?
S2 Hg3 S1 102.1(2) . . ?
Ga1 S1 Hg1 0.00(15) 2_645 2_645 ?
Ga1 S1 Ga2 104.9(2) 2_645 9_654 ?
Hg1 S1 Ga2 104.9(2) 2_645 9_654 ?
Ga1 S1 Hg2 104.9(2) 2_645 9_654 ?
Hg1 S1 Hg2 104.9(2) 2_645 9_654 ?
Ga2 S1 Hg2 0.00(12) 9_654 9_654 ?
Ga1 S1 Hg3 107.25(17) 2_645 . ?
Hg1 S1 Hg3 107.25(17) 2_645 . ?
Ga2 S1 Hg3 104.22(18) 9_654 . ?
Hg2 S1 Hg3 104.22(18) 9_654 . ?
Ga1 S1 Rb1 93.46(18) 2_645 7_444 ?
Hg1 S1 Rb1 93.46(18) 2_645 7_444 ?
Ga2 S1 Rb1 148.66(14) 9_654 7_444 ?
Hg2 S1 Rb1 148.66(14) 9_654 7_444 ?
Hg3 S1 Rb1 93.97(18) . 7_444 ?
Ga1 S2 Hg1 0.00(14) 4_445 4_445 ?
Ga1 S2 Ga3 109.2(3) 4_445 5_545 ?
Hg1 S2 Ga3 109.2(3) 4_445 5_545 ?
Ga1 S2 Hg3 109.2(3) 4_445 5_545 ?
Hg1 S2 Hg3 109.2(3) 4_445 5_545 ?
Ga3 S2 Hg3 0.00(17) 5_545 5_545 ?
Ga1 S2 Hg3 108.1(2) 4_445 . ?
Hg1 S2 Hg3 108.1(2) 4_445 . ?
Ga3 S2 Hg3 103.9(2) 5_545 . ?
Hg3 S2 Hg3 103.9(2) 5_545 . ?
Ga1 S2 Rb1 92.4(2) 4_445 7_444 ?
Hg1 S2 Rb1 92.4(2) 4_445 7_444 ?
Ga3 S2 Rb1 145.5(2) 5_545 7_444 ?
Hg3 S2 Rb1 145.5(2) 5_545 7_444 ?
Hg3 S2 Rb1 93.95(18) . 7_444 ?
Ga3 S3 Hg3 0.00(11) 5_545 5_545 ?
Ga3 S3 Hg2 102.8(2) 5_545 5_545 ?
Hg3 S3 Hg2 102.8(2) 5_545 5_545 ?
Ga3 S3 Ga2 102.8(2) 5_545 5_545 ?
Hg3 S3 Ga2 102.8(2) 5_545 5_545 ?
Hg2 S3 Ga2 0.00(14) 5_545 5_545 ?
Ga3 S3 Hg2 105.4(2) 5_545 6_665 ?
Hg3 S3 Hg2 105.4(2) 5_545 6_665 ?
Hg2 S3 Hg2 105.6(2) 5_545 6_665 ?
Ga2 S3 Hg2 105.6(2) 5_545 6_665 ?
Ga3 S3 Ga2 105.4(2) 5_545 6_665 ?
Hg3 S3 Ga2 105.4(2) 5_545 6_665 ?
Hg2 S3 Ga2 105.6(2) 5_545 6_665 ?
Ga2 S3 Ga2 105.6(2) 5_545 6_665 ?
Hg2 S3 Ga2 0.00(11) 6_665 6_665 ?
Ga3 S3 Rb1 149.8(2) 5_545 4_454 ?
Hg3 S3 Rb1 149.8(2) 5_545 4_454 ?
Hg2 S3 Rb1 94.05(15) 5_545 4_454 ?
Ga2 S3 Rb1 94.05(15) 5_545 4_454 ?
Hg2 S3 Rb1 93.77(13) 6_665 4_454 ?
Ga2 S3 Rb1 93.77(13) 6_665 4_454 ?
Ga1 S4 Hg1 0.00(8) 6_665 6_665 ?
Ga1 S4 Hg1 107.6(2) 6_665 . ?
Hg1 S4 Hg1 107.6(2) 6_665 . ?
Ga1 S4 Ga2 105.4(3) 6_665 6_665 ?
Hg1 S4 Ga2 105.4(3) 6_665 6_665 ?
Hg1 S4 Ga2 107.9(2) . 6_665 ?
Ga1 S4 Hg2 105.4(3) 6_665 6_665 ?
Hg1 S4 Hg2 105.4(3) 6_665 6_665 ?
Hg1 S4 Hg2 107.9(2) . 6_665 ?
Ga2 S4 Hg2 0.00(7) 6_665 6_665 ?
Ga1 S4 Rb1 92.45(17) 6_665 7_554 ?
Hg1 S4 Rb1 92.45(17) 6_665 7_554 ?
Hg1 S4 Rb1 93.0(2) . 7_554 ?
Ga2 S4 Rb1 146.3(2) 6_665 7_554 ?
Hg2 S4 Rb1 146.3(2) 6_665 7_554 ?

loop_
_geom_bond_atom_site_label_1
_geom_bond_atom_site_label_2
_geom_bond_distance
_geom_bond_site_symmetry_2
_geom_bond_publ_flag
Rb1 S3 3.655(5) 9_655 ?
Rb1 S3 3.655(5) 8_645 ?
Rb1 S3 3.655(5) 7_545 ?
Rb1 S1 3.685(5) 4 ?
Rb1 S1 3.685(5) 6_655 ?
Rb1 S1 3.685(5) 5_545 ?
Rb1 S4 3.711(5) 5_645 ?
Rb1 S4 3.711(5) 4_445 ?
Rb1 S4 3.711(5) 6_665 ?
Rb1 S2 3.720(5) 6_655 ?
Rb1 S2 3.721(5) 4 ?
Rb1 S2 3.721(5) 5_545 ?
Hg1 S2 2.346(8) 7_554 ?
Hg1 S4 2.359(6) 8_644 ?
Hg1 S4 2.357(7) . ?
Hg1 S1 2.369(6) 3_765 ?
Hg1 Rb1 4.482(4) 4_454 ?
Hg2 S1 2.382(7) 5_545 ?
Hg2 S3 2.407(4) 9_654 ?
Hg2 S3 2.423(5) 8_644 ?
Hg2 S4 2.424(6) 8_644 ?
Hg3 S3 2.376(6) 9_654 ?
Hg3 S2 2.388(9) 9_654 ?
Hg3 S2 2.390(7) . ?
Hg3 S1 2.441(6) . ?
S1 Ga1 2.369(5) 2_645 ?
S1 Hg1 2.369(5) 2_645 ?
S1 Ga2 2.382(7) 9_654 ?
S1 Hg2 2.382(7) 9_654 ?
S1 Rb1 3.685(5) 7_444 ?
S2 Ga1 2.346(8) 4_445 ?
S2 Hg1 2.346(8) 4_445 ?
S2 Ga3 2.388(9) 5_545 ?
S2 Hg3 2.388(9) 5_545 ?
S2 Rb1 3.721(5) 7_444 ?
S3 Ga3 2.376(6) 5_545 ?
S3 Hg3 2.376(6) 5_545 ?
S3 Hg2 2.407(4) 5_545 ?
S3 Ga2 2.407(4) 5_545 ?
S3 Hg2 2.423(5) 6_665 ?
S3 Ga2 2.423(5) 6_665 ?
S3 Rb1 3.655(5) 4_454 ?
S4 Ga1 2.359(6) 6_665 ?
S4 Hg1 2.359(6) 6_665 ?
S4 Ga2 2.424(6) 6_665 ?
S4 Hg2 2.424(6) 6_665 ?
S4 Rb1 3.711(5) 7_554 ?
